data_2004286
loop_
_publ_author_name
'Bottle, S. E.'
'Bott, R. C.'
'Smith, G.'
'Wermuth, U. D.'
'Kennard, C. H. L.'

_publ_section_title
;
 Novel Six- and Eight-Membered Heterocycles. A
 Trithiadiazaphosphorinane and a Pentathiadiazaphosphocine
;
_journal_issue 12
_journal_name_full 'Acta Crystallographica Section C'
_journal_page_first 2633
_journal_page_last 2637
_journal_paper_doi 10.1107/S0108270195009188
_journal_volume 51
_journal_year 1995
_chemical_formula_sum 'C14 H23 N2 O P S5'
_chemical_formula_weight 426.6
_space_group_IT_number 2
_symmetry_cell_setting triclinic
_symmetry_space_group_name_Hall '-P 1'
_symmetry_space_group_name_H-M 'P -1'
_atom_type_scat_source IntTabIV
_cell_angle_alpha 96.89(5)
_cell_angle_beta 91.95(5)
_cell_angle_gamma 107.70(4)
_cell_formula_units_Z 4
_cell_length_a 9.836(9)
_cell_length_b 14.01(1)
_cell_length_c 15.733(8)
_cell_measurement_reflns_used 25
_cell_measurement_temperature 298(2)
_cell_measurement_theta_max 14
_cell_measurement_theta_min 6
_cell_volume 2045(3)
_computing_cell_refinement MolEN
_computing_data_collection 'MolEN (Fair, 1990)'
_computing_data_reduction 'Xtal3.2 (Hall, Flack & Stewart, 1992)'
_computing_molecular_graphics 'PLATON92 (Spek, 1990)'
_computing_structure_refinement 'SHELXL93 (Sheldrick, 1993)'
_computing_structure_solution 'SHELXS86 (Sheldrick, 1985)'
_diffrn_measurement_device 'Enraf-Nonius CAD-4'
_diffrn_measurement_method \w/2\q
_diffrn_radiation_type MoK\a
_diffrn_radiation_wavelength 0.71073
_diffrn_reflns_av_R_equivalents 0.020
_diffrn_reflns_limit_h_max 11
_diffrn_reflns_limit_h_min 0
_diffrn_reflns_limit_k_max 15
_diffrn_reflns_limit_k_min -16
_diffrn_reflns_limit_l_max 18
_diffrn_reflns_limit_l_min -18
_diffrn_reflns_number 7659
_diffrn_reflns_theta_max 25
_diffrn_standards_decay_% -1.5
_diffrn_standards_interval_count 250
_diffrn_standards_number 3
_exptl_absorpt_coefficient_mu 0.649
_exptl_absorpt_correction_type none
_exptl_crystal_colour colourless
_exptl_crystal_density_diffrn 1.836
_exptl_crystal_density_method none
_exptl_crystal_description prismatic
_exptl_crystal_size_max 0.30
_exptl_crystal_size_mid 0.25
_exptl_crystal_size_min 0.12
_refine_diff_density_max 0.83
_refine_diff_density_min -0.72
_refine_ls_extinction_method none
_refine_ls_goodness_of_fit_all 1.045
_refine_ls_hydrogen_treatment refall
_refine_ls_number_parameters 582
_refine_ls_number_reflns 7200
_refine_ls_R_factor_obs 0.0475
_refine_ls_shift/esd_max 0.1
_refine_ls_structure_factor_coef Fsqd
_refine_ls_weighting_scheme
;
w = 1/[\s^2^(F~o~^2^) + (0.0454P)^2^ + 3.24P]
where P = [max(F~o~^2^,0) + 2F~c~^2^]/3
;
_refine_ls_wR_factor_all 0.1306
_reflns_number_observed 4847
_reflns_number_total 7200
_reflns_observed_criterion I>3.0\s(I)
_cod_data_source_file kh1044.cif
_cod_data_source_block kh1044b
_cod_database_code 2004286

loop_
_symmetry_equiv_pos_as_xyz
x,y,z
-x,-y,-z

loop_
_atom_site_label
_atom_site_fract_x
_atom_site_fract_y
_atom_site_fract_z
_atom_site_U_iso_or_equiv
P(11) .4787(1) .3204(1) .1349(1) .039(1)
O(11) .4384(3) .4091(2) .1175(2) .056(1)
S(31) .4174(1) .1222(1) .0345(1) .042(1)
S(41) .4103(1) .0080(1) .1027(1) .054(1)
S(51) .5999(1) .0544(1) .1848(1) .068(1)
S(61) .7460(1) .1412(1) .1158(1) .063(1)
S(71) .7540(1) .2887(1) .1571(1) .052(1)
N(21) .3575(3) .2100(2) .0905(2) .038(1)
N(81) .6360(3) .3204(2) .0957(2) .043(1)
C(111) .4981(4) .3156(3) .2481(2) .040(1)
C(121) .4417(5) .2292(3) .2850(3) .049(1)
C(131) .4545(5) .2315(4) .3732(3) .064(1)
C(141) .5223(6) .3216(5) .4239(3) .075(2)
C(151) .5789(6) .4075(4) .3887(3) .074(2)
C(161) .5680(5) .4059(4) .3008(3) .057(1)
C(21) .1965(4) .1930(3) .0836(3) .046(1)
C(211) .1171(6) .0865(5) .0980(5) .079(2)
C(221) .1531(7) .2081(7) -.0053(4) .088(2)
C(231) .1576(6) .2669(6) .1481(6) .099(3)
C(81) .6857(5) .3663(3) .0135(3) .054(1)
C(811) .7857(8) .3143(6) -.0286(5) .087(2)
C(821) .5577(7) .3503(6) -.0496(4) .076(2)
C(831) .7607(8) .4774(5) .0389(5) .081(2)
P(12) .9558(1) .6981(1) .3848(1) .039(1)
O(12) .8170(3) .6266(2) .3960(2) .064(1)
S(32) 1.1056(1) .8947(1) .4792(1) .065(1)
S(42) 1.3206(2) .9358(1) .4820(2) .125(1)
S(52) 1.3707(2) .9188(2) .3525(2) .149(1)
S(62) 1.2109(3) .9471(2) .2874(2) .147(1)
S(72) 1.0623(2) .8081(1) .2444(1) .101(1)
N(22) 1.0382(3) .7698(2) .4771(2) .043(1)
N(82) .9405(4) .7791(3) .3172(2) .055(1)
C(112) 1.0762(4) .6359(3) .3390(2) .042(1)
C(122) 1.0214(5) .5596(3) .2704(3) .056(1)
C(132) 1.1085(6) .5088(4) .2324(3) .066(1)
C(142) 1.2483(6) .5319(4) .2615(3) .068(1)
C(152) 1.3018(6) .6054(4) .3306(4) .072(2)
C(162) 1.2168(5) .6576(4) .3697(3) .056(1)
C(22) 1.0185(6) .7272(5) .5635(3) .074(2)
C(212) 1.0140(10) .6197(6) .5519(5) .107(3)
C(222) .9208(19) .7701(15) .6097(10) .098(5)
C(222') .8642(14) .7254(10) .5904(7) .056(2)
C(232) 1.1389(11) .7826(8) .6278(5) .125(3)
C(82) .8063(6) .8121(4) .3091(3) .076(2)
C(812) .7421(8) .8186(6) .3957(5) .089(2)
C(822) .8450(12) .9149(7) .2797(7) .128(3)
C(832) .7006(9) .7352(7) .2434(5) .110(3)
H(121) .4015(42) .1723(31) .2528(26) .048(12)
H(131) .4197(51) .1750(37) .3957(31) .071(15)
H(141) .5293(55) .3224(39) .4800(36) .085(17)
H(151) .6235(52) .4684(38) .4191(31) .075(15)
H(161) .6014(43) .4656(32) .2760(26) .053(12)
H(21A) .1342(67) .0339(50) .0578(41) .119(24)
H(21B) .0136(61) .0774(38) .0973(32) .090(17)
H(21C) .1438(47) .0821(33) .1502(28) .050
H(22A) .1756(46) .1653(33) -.0435(28) .050
H(22B) .2035(59) .2808(44) -.0114(36) .093(20)
H(22C) .0448(63) .1928(39) -.0131(33) .093(17)
H(23A) .0555(57) .2516(35) .1453(30) .076(15)
H(23B) .1827(72) .2498(51) .2046(43) .117(28)
H(23C) .2075(48) .3241(33) .1553(29) .050
H(81A) .8130(56) .3399(40) -.0888(36) .094(17)
H(81B) .7371(46) .2480(33) -.0473(28) .050
H(81C) .8688(65) .3263(45) .0060(38) .099(23)
H(82A) .5078(67) .2837(49) -.0709(38) .107(24)
H(82B) .5988(52) .3838(37) -.0983(33) .079(15)
H(82C) .4947(59) .3846(41) -.0297(34) .082(19)
H(83A) .8512(60) .4908(39) .0781(35) .087(18)
H(83B) .7004(61) .5108(42) .0700(37) .092(20)
H(83C) .7891(55) .5062(40) -.0133(35) .087(17)
H(122) .9241(49) .5442(32) .2523(28) .061(13)
H(132) 1.0756(49) .4607(36) .1884(31) .069(14)
H(142) 1.3070(54) .5004(38) .2337(32) .082(16)
H(152) 1.3923(55) .6218(37) .3496(32) .076(16)
H(162) 1.2547(50) .7098(36) .4135(30) .072(15)
H(21D) 1.0988(45) .6110(31) .5223(27) .050
H(21E) .9472(47) .5803(33) .5109(29) .050
H(21F) .9956(42) .5927(31) .5996(28) .050
H(22D) .8557(40) .6848(29) .6426(26) .050
H(22F) .8729(48) .7953(34) .5957(27) .048(13)
H(22G) .7985(49) .6867(33) .5602(28) .057(13)
H(23D) 1.2329(47) .7938(39) .6021(28) .050
H(23E) 1.1261(43) .7484(30) .6769(28) .050
H(23F) 1.1957(54) .8418(33) .6137(31) .050
H(81D) .7053(45) .7542(33) .4121(28) .050
H(81E) .6661(63) .8448(41) .3899(34) .095(18)
H(81F) .8067(63) .8622(44) .4399(39) .099(21)
H(82D) .7677(45) .9365(32) .2868(26) .050
H(82E) .8985(73) .9163(52) .2248(43) .119(28)
H(82F) .9124(49) .9588(34) .3114(30) .050
H(83D) .6285(47) .7564(31) .2331(27) .050
H(83E) .6700(46) .6704(32) .2640(28) .050
H(83F) .7493(46) .7342(33) .1935(28) .050

loop_
_geom_angle_atom_site_label_1
_geom_angle_atom_site_label_2
_geom_angle_atom_site_label_3
_geom_angle
_geom_angle_publ_flag
O(11) P(11) N(81) 112.2(2) yes
O(11) P(11) N(21) 112.9(2) yes
N(81) P(11) N(21) 106.0(2) yes
O(11) P(11) C(111) 111.6(2) yes
N(81) P(11) C(111) 106.6(2) yes
N(21) P(11) C(111) 107.2(2) yes
N(21) S(31) S(41) 110.79(13) yes
S(31) S(41) S(51) 106.87(8) yes
S(61) S(51) S(41) 103.49(9) yes
S(51) S(61) S(71) 105.80(9) yes
N(81) S(71) S(61) 109.36(14) yes
C(21) N(21) S(31) 117.3(2) yes
C(21) N(21) P(11) 123.3(2) yes
S(31) N(21) P(11) 118.4(2) yes
C(81) N(81) S(71) 118.5(3) yes
C(81) N(81) P(11) 122.0(3) yes
S(71) N(81) P(11) 118.6(2) yes
C(121) C(111) C(161) 119.0(4) yes
C(121) C(111) P(11) 123.5(3) yes
C(161) C(111) P(11) 117.4(3) yes
C(111) C(121) C(131) 120.7(4) yes
C(141) C(131) C(121) 119.2(5) yes
C(151) C(141) C(131) 121.0(5) yes
C(141) C(151) C(161) 120.3(5) yes
C(151) C(161) C(111) 119.8(5) yes
C(211) C(21) C(231) 109.6(5) yes
C(211) C(21) C(221) 108.8(5) yes
C(231) C(21) C(221) 108.9(6) yes
C(211) C(21) N(21) 110.0(3) yes
C(231) C(21) N(21) 110.8(3) yes
C(221) C(21) N(21) 108.6(4) yes
C(831) C(81) C(811) 110.9(5) yes
C(831) C(81) C(821) 110.2(5) yes
C(811) C(81) C(821) 108.4(5) yes
C(831) C(81) N(81) 107.7(4) yes
C(811) C(81) N(81) 109.5(4) yes
C(821) C(81) N(81) 110.1(4) yes
O(12) P(12) N(82) 111.4(2) yes
O(12) P(12) N(22) 113.4(2) yes
O(12) P(12) C(112) 112.1(2) yes
N(82) P(12) C(112) 105.8(2) yes
N(22) P(12) C(112) 107.5(2) yes
N(22) S(32) S(42) 110.12(14) yes
S(32) S(42) S(52) 105.95(13) yes
S(62) S(52) S(42) 103.86(14) yes
S(52) S(62) S(72) 106.31(13) yes
N(82) S(72) S(62) 109.2(2) yes
C(22) N(22) S(32) 118.2(3) yes
C(22) N(22) P(12) 120.9(3) yes
S(32) N(22) P(12) 119.0(2) yes
C(82) N(82) S(72) 118.6(3) yes
C(82) N(82) P(12) 122.0(3) yes
S(72) N(82) P(12) 118.6(2) yes
C(162) C(112) C(122) 119.1(4) yes
C(162) C(112) P(12) 123.7(3) yes
C(122) C(112) P(12) 117.2(3) yes
C(132) C(122) C(112) 120.0(5) yes
C(142) C(132) C(122) 120.9(5) yes
C(132) C(142) C(152) 119.4(5) yes
C(142) C(152) C(162) 120.9(5) yes
C(112) C(162) C(152) 119.7(4) yes
C(222) C(22) C(212) 126.8(9) yes
C(222) C(22) C(232) 91.7(9) yes
C(212) C(22) C(232) 107.0(6) yes
C(222) C(22) N(22) 107.6(8) yes
C(212) C(22) N(22) 110.3(4) yes
C(232) C(22) N(22) 111.5(5) yes
C(222) C(22) C(222') 27.2(7) yes
C(212) C(22) C(222') 104.8(7) yes
C(232) C(22) C(222') 115.9(7) yes
N(22) C(22) C(222') 107.0(5) yes
C(822) C(82) C(832) 109.8(6) yes
C(822) C(82) C(812) 108.6(6) yes
C(832) C(82) C(812) 110.7(6) yes
C(822) C(82) N(82) 109.6(6) yes
C(832) C(82) N(82) 107.8(5) yes
C(812) C(82) N(82) 110.4(4) yes
C(111) C(121) H(121) 120(3) no
C(131) C(121) H(121) 120(3) no
C(141) C(131) H(131) 121(3) no
C(121) C(131) H(131) 119(3) no
C(151) C(141) H(141) 120(4) no
C(131) C(141) H(141) 119(4) no
C(141) C(151) H(151) 124(3) no
C(161) C(151) H(151) 115(3) no
C(151) C(161) H(161) 121(3) no
C(111) C(161) H(161) 119(3) no
C(21) C(211) H(21A) 115(4) no
C(21) C(211) H(21B) 110(3) no
H(21A) C(211) H(21B) 110(5) no
C(21) C(211) H(21C) 105(3) no
H(21A) C(211) H(21C) 111(5) no
H(21B) C(211) H(21C) 106(4) no
C(21) C(221) H(22A) 110(3) no
C(21) C(221) H(22B) 107(3) no
H(22A) C(221) H(22B) 113(5) no
C(21) C(221) H(22C) 110(3) no
H(22A) C(221) H(22C) 107(4) no
H(22B) C(221) H(22C) 111(4) no
C(21) C(231) H(23A) 109(3) no
C(21) C(231) H(23B) 105(4) no
H(23A) C(231) H(23B) 105(5) no
C(21) C(231) H(23C) 118(3) no
H(23A) C(231) H(23C) 120(4) no
H(23B) C(231) H(23C) 98(5) no
C(81) C(811) H(81A) 111(3) no
C(81) C(811) H(81B) 110(3) no
H(81A) C(811) H(81B) 100(4) no
C(81) C(811) H(81C) 111(4) no
H(81A) C(811) H(81C) 109(5) no
H(81B) C(811) H(81C) 116(5) no
C(81) C(821) H(82A) 116(4) no
C(81) C(821) H(82B) 104(3) no
H(82A) C(821) H(82B) 107(5) no
C(81) C(821) H(82C) 113(3) no
H(82A) C(821) H(82C) 110(5) no
H(82B) C(821) H(82C) 104(4) no
C(81) C(831) H(83A) 112(3) no
C(81) C(831) H(83B) 112(3) no
H(83A) C(831) H(83B) 106(5) no
C(81) C(831) H(83C) 107(3) no
H(83A) C(831) H(83C) 108(4) no
H(83B) C(831) H(83C) 111(5) no
C(132) C(122) H(122) 123(3) no
C(112) C(122) H(122) 118(3) no
C(142) C(132) H(132) 118(3) no
C(122) C(132) H(132) 121(3) no
C(132) C(142) H(142) 120(3) no
C(152) C(142) H(142) 120(3) no
C(142) C(152) H(152) 120(3) no
C(162) C(152) H(152) 119(3) no
C(112) C(162) H(162) 120(3) no
C(152) C(162) H(162) 121(3) no
C(22) C(212) H(21D) 111(3) no
C(22) C(212) H(21E) 114(3) no
H(21D) C(212) H(21E) 96(4) no
C(22) C(212) H(21F) 112(3) no
H(21D) C(212) H(21F) 117(4) no
H(21E) C(212) H(21F) 107(4) no
C(222') C(222) C(22) 87(2) no
C(222') C(222) H(22D) 50(2) no
C(22) C(222) H(22D) 94(2) no
C(222') C(222) H(22F) 83(4) no
C(22) C(222) H(22F) 131(4) no
H(22D) C(222) H(22F) 114(5) no
C(222') C(222) H(22G) 8(2) no
C(22) C(222) H(22G) 88(2) no
H(22D) C(222) H(22G) 58(2) no
H(22F) C(222) H(22G) 76(5) no
C(222) C(222') C(22) 66(2) no
C(222) C(222') H(22D) 97(3) no
C(22) C(222') H(22D) 100(2) no
C(222) C(222') H(22F) 48(3) no
C(22) C(222') H(22F) 101(3) no
H(22D) C(222') H(22F) 124(4) no
C(222) C(222') H(22G) 164(4) no
C(22) C(222') H(22G) 116(3) no
H(22D) C(222') H(22G) 98(4) no
H(22F) C(222') H(22G) 118(5) no
C(22) C(232) H(23D) 111(3) no
C(22) C(232) H(23E) 108(3) no
H(23D) C(232) H(23E) 117(4) no
C(22) C(232) H(23F) 115(3) no
H(23D) C(232) H(23F) 54(3) no
H(23E) C(232) H(23F) 137(4) no
C(82) C(812) H(81D) 111(3) no
C(82) C(812) H(81E) 108(3) no
H(81D) C(812) H(81E) 108(5) no
C(82) C(812) H(81F) 114(4) no
H(81D) C(812) H(81F) 110(5) no
H(81E) C(812) H(81F) 106(5) no
C(82) C(822) H(82D) 106(3) no
C(82) C(822) H(82E) 112(4) no
H(82D) C(822) H(82E) 125(5) no
C(82) C(822) H(82F) 113(4) no
H(82D) C(822) H(82F) 105(5) no
H(82E) C(822) H(82F) 96(6) no
C(82) C(832) H(83D) 109(3) no
C(82) C(832) H(83E) 110(3) no
H(83D) C(832) H(83E) 111(4) no
C(82) C(832) H(83F) 105(3) no
H(83D) C(832) H(83F) 108(4) no
H(83E) C(832) H(83F) 113(4) no

loop_
_geom_bond_atom_site_label_1
_geom_bond_atom_site_label_2
_geom_bond_distance
_geom_bond_publ_flag
P(11) O(11) 1.466(3) yes
P(11) N(81) 1.685(3) yes
P(11) N(21) 1.693(3) yes
P(11) C(111) 1.796(4) yes
S(31) N(21) 1.688(3) yes
S(31) S(41) 2.016(2) yes
S(41) S(51) 2.114(3) yes
S(51) S(61) 2.021(2) yes
S(61) S(71) 2.067(2) yes
S(71) N(81) 1.678(3) yes
N(21) C(21) 1.527(5) yes
N(81) C(81) 1.542(5) yes
C(111) C(121) 1.375(6) yes
C(111) C(161) 1.393(6) yes
C(121) C(131) 1.385(6) yes
C(131) C(141) 1.372(7) yes
C(141) C(151) 1.355(8) yes
C(151) C(161) 1.380(7) yes
C(21) C(211) 1.506(7) yes
C(21) C(231) 1.504(7) yes
C(21) C(221) 1.506(7) yes
C(81) C(831) 1.503(7) yes
C(81) C(811) 1.517(7) yes
C(81) C(821) 1.520(7) yes
P(12) O(12) 1.458(3) yes
P(12) N(82) 1.681(4) yes
P(12) N(22) 1.688(3) yes
P(12) C(112) 1.794(4) yes
S(32) N(22) 1.668(4) yes
S(32) S(42) 2.013(3) yes
S(42) S(52) 2.115(4) yes
S(52) S(62) 2.011(4) yes
S(62) S(72) 2.067(4) yes
S(72) N(82) 1.680(4) yes
N(22) C(22) 1.543(5) yes
N(82) C(82) 1.531(6) yes
C(112) C(162) 1.379(6) yes
C(112) C(122) 1.389(6) yes
C(122) C(132) 1.379(6) yes
C(132) C(142) 1.362(7) yes
C(142) C(152) 1.371(7) yes
C(152) C(162) 1.383(6) yes
C(22) C(222) 1.45(2) yes
C(22) C(212) 1.483(9) yes
C(22) C(232) 1.482(10) yes
C(22) C(222') 1.583(12) yes
C(222) C(222') 0.72(2) yes
C(82) C(822) 1.508(10) yes
C(82) C(832) 1.513(9) yes
C(82) C(812) 1.525(9) yes
C(121) H(121) 0.86(4) no
C(131) H(131) 0.88(5) no
C(141) H(141) 0.88(5) no
C(151) H(151) 0.90(5) no
C(161) H(161) 0.94(4) no
C(211) H(21A) 0.97(6) no
C(211) H(21B) 0.99(6) no
C(211) H(21C) 0.87(4) no
C(221) H(22A) 0.88(4) no
C(221) H(22B) 1.01(6) no
C(221) H(22C) 1.02(6) no
C(231) H(23A) 0.96(5) no
C(231) H(23B) 0.99(6) no
C(231) H(23C) 0.79(4) no
C(811) H(81A) 1.07(6) no
C(811) H(81B) 0.91(4) no
C(811) H(81C) 0.93(6) no
C(821) H(82A) 0.93(6) no
C(821) H(82B) 0.98(5) no
C(821) H(82C) 0.93(5) no
C(831) H(83A) 1.02(6) no
C(831) H(83B) 0.97(6) no
C(831) H(83C) 0.97(5) no
C(122) H(122) 0.94(4) no
C(132) H(132) 0.88(5) no
C(142) H(142) 0.92(5) no
C(152) H(152) 0.88(5) no
C(162) H(162) 0.92(5) no
C(212) H(21D) 1.00(4) no
C(212) H(21E) 0.90(4) no
C(212) H(21F) 0.88(4) no
C(222) H(22D) 1.35(4) no
C(222) H(22F) 0.71(4) no
C(222) H(22G) 1.51(5) no
C(222') H(22D) 1.05(4) no
C(222') H(22F) 0.95(4) no
C(222') H(22G) 0.80(4) no
C(232) H(23D) 1.00(4) no
C(232) H(23E) 0.95(4) no
C(232) H(23F) 0.91(4) no
C(812) H(81D) 0.93(4) no
C(812) H(81E) 0.93(6) no
C(812) H(81F) 0.95(6) no
C(822) H(82D) 0.91(4) no
C(822) H(82E) 1.02(6) no
C(822) H(82F) 0.85(4) no
C(832) H(83D) 0.87(4) no
C(832) H(83E) 0.96(4) no
C(832) H(83F) 0.93(4) no
